data_2312339
loop_
_publ_author_name
'Gaydamaka, Anna A.'
'Rashchenko, Sergey V.'
'Semerikova, Anna I.'
'Smirnova, Ekaterina S.'
'Ivanova, Anna G.'
'Arkhipov, Sergey G.'
'Zakharov, Boris A.'
'Bogdanov, Nikita E.'
'Boldyreva, Elena V.'

_publ_section_title
;
 A high-pressure single-crystal X-ray diffraction study of potassium
 guaninate hydrate,
 K<sup>+</sup>&#xb7;C<sub>5</sub>H<sub>4</sub>N<sub>5</sub>O<sup>-</sup>&#xb7;H<sub>2</sub>O.
;
_journal_issue 6
_journal_name_full 'Acta crystallographica Section B, Structural science, crystal engineering and materials'
_journal_paper_doi 10.1107/S2052520623008740
_journal_volume 79
_journal_year 2023
_chemical_formula_moiety 'C10 H12 K2 N10 O4'
_chemical_formula_sum 'C10 H12 K2 N10 O4'
_chemical_formula_weight 414.50
_chemical_name_common potassium{2-amino-6-oxo-1-hydro-purine-7(9)-ide/2-amino-6-oxo-7-hydro-purine-1(3)-ide}monohydrate
_chemical_name_systematic
potassium{2-amino-6-oxo-1-hydro-purine-7(9)-ide/2-amino-6-oxo-7-hydro-purine-1(3)-ide}monohydrate
_space_group_crystal_system monoclinic
_space_group_IT_number 15
_space_group_name_Hall '-C 2yc'
_space_group_name_H-M_alt 'C 1 2/c 1'
_atom_sites_solution_hydrogens mixed
_atom_sites_solution_primary direct
_atom_sites_solution_secondary direct
_audit_creation_method SHELXL-2019/2
_cell_angle_alpha 90
_cell_angle_beta 128.3(3)
_cell_angle_gamma 90
_cell_formula_units_Z 8
_cell_length_a 35.81(7)
_cell_length_b 3.6016(2)
_cell_length_c 28.27(4)
_cell_measurement_reflns_used 962
_cell_measurement_temperature 293(2)
_cell_measurement_theta_max 10.4770
_cell_measurement_theta_min 2.3320
_cell_volume 2861(14)
_computing_cell_refinement 'CrysAlisPro 1.171.42.49 (Rigaku OD, 2022)'
_computing_data_collection 'CrysAlisPro 1.171.42.49 (Rigaku OD, 2022)'
_computing_data_reduction 'CrysAlisPro 1.171.42.49 (Rigaku OD, 2022)'
_computing_molecular_graphics 'Mercury (Macrae et al., 2020), Vesta(Momma,2011)'
_computing_structure_refinement 'SHELXL-2019/2 (Sheldrick, 2019)'
_diffrn_ambient_temperature 293(2)
_diffrn_detector 'flat panel'
_diffrn_detector_area_resol_mean 5
_diffrn_measured_fraction_theta_full 0.324
_diffrn_measured_fraction_theta_max 0.321
_diffrn_measurement_device 'omega diffractometer'
_diffrn_measurement_device_type 'PETRAIII beamline P02.2'
_diffrn_measurement_method '\w scans'
_diffrn_radiation_monochromator synchrotron
_diffrn_radiation_probe x-ray
_diffrn_radiation_type synchrotron
_diffrn_radiation_wavelength 0.29160
_diffrn_reflns_av_R_equivalents 0.0273
_diffrn_reflns_av_unetI/netI 0.0387
_diffrn_reflns_Laue_measured_fraction_full 0.324
_diffrn_reflns_Laue_measured_fraction_max 0.321
_diffrn_reflns_limit_h_max 34
_diffrn_reflns_limit_h_min -31
_diffrn_reflns_limit_k_max 4
_diffrn_reflns_limit_k_min -4
_diffrn_reflns_limit_l_max 35
_diffrn_reflns_limit_l_min -35
_diffrn_reflns_number 2209
_diffrn_reflns_point_group_measured_fraction_full 0.324
_diffrn_reflns_point_group_measured_fraction_max 0.321
_diffrn_reflns_theta_full 10.076
_diffrn_reflns_theta_max 10.500
_diffrn_reflns_theta_min 2.340
_diffrn_source synchrotron
_exptl_absorpt_coefficient_mu 0.083
_exptl_absorpt_correction_T_max 1.00000
_exptl_absorpt_correction_T_min 0.58036
_exptl_absorpt_correction_type multi-scan
_exptl_absorpt_process_details
;
CrysAlisPro 1.171.41.123a (Rigaku Oxford Diffraction, 2022)
Empirical absorption correction using spherical harmonics,
implemented in SCALE3 ABSPACK scaling algorithm.
;
_exptl_crystal_colour colourless
_exptl_crystal_density_diffrn 1.926
_exptl_crystal_description needle
_exptl_crystal_F_000 1696
_exptl_crystal_size_max 0.08
_exptl_crystal_size_mid 0.02
_exptl_crystal_size_min 0.02
_refine_diff_density_max 0.341
_refine_diff_density_min -0.304
_refine_diff_density_rms 0.057
_refine_ls_extinction_method none
_refine_ls_goodness_of_fit_ref 1.022
_refine_ls_hydrogen_treatment mixed
_refine_ls_matrix_type full
_refine_ls_number_parameters 117
_refine_ls_number_reflns 948
_refine_ls_number_restraints 7
_refine_ls_restrained_S_all 1.025
_refine_ls_R_factor_all 0.0701
_refine_ls_R_factor_gt 0.0576
_refine_ls_shift/su_max 0.001
_refine_ls_shift/su_mean 0.000
_refine_ls_structure_factor_coef Fsqd
_refine_ls_weighting_details 'w=1/[\s^2^(Fo^2^)+(0.1195P)^2^] where P=(Fo^2^+2Fc^2^)/3'
_refine_ls_weighting_scheme calc
_refine_ls_wR_factor_gt 0.1527
_refine_ls_wR_factor_ref 0.1587
_reflns_Friedel_coverage 0.000
_reflns_number_gt 730
_reflns_number_total 948
_reflns_threshold_expression 'I > 2\s(I)'
_cod_data_source_file xk5102sup1.cif
_cod_data_source_block 2.1GPa_SR
_cod_original_cell_volume 2859(11)
_cod_original_sg_symbol_H-M 'C 2/c'
_cod_database_code 2312339
_shelx_shelxl_version_number 2019/2
_shelx_space_group_comment
;
The symmetry employed for this shelxl refinement is uniquely defined
by the following loop, which should always be used as a source of
symmetry information in preference to the above space-group names.
They are only intended as comments.
;
_oxdiff_exptl_absorpt_empirical_full_min 0.816
_oxdiff_exptl_absorpt_empirical_full_max 1.633
_oxdiff_exptl_absorpt_empirical_details
;
Empirical correction (ABSPACK) includes:
- Absorption correction using spherical harmonics
- Frame scaling
;

loop_
_space_group_symop_operation_xyz
'x, y, z'
'-x, y, -z+1/2'
'x+1/2, y+1/2, z'
'-x+1/2, y+1/2, -z+1/2'
'-x, -y, -z'
'x, -y, z-1/2'
'-x+1/2, -y+1/2, -z'
'x+1/2, -y+1/2, z-1/2'

loop_
_atom_site_label
_atom_site_type_symbol
_atom_site_fract_x
_atom_site_fract_y
_atom_site_fract_z
_atom_site_U_iso_or_equiv
_atom_site_adp_type
_atom_site_occupancy
_atom_site_site_symmetry_order
_atom_site_calc_flag
_atom_site_refinement_flags_posn
_atom_site_refinement_flags_adp
_atom_site_refinement_flags_occupancy
_atom_site_disorder_assembly
_atom_site_disorder_group
K1 K 0.49299(16) 0.1438(3) 0.92112(12) 0.0279(4) Uiso 1 1 d . . . . .
C8A C 0.3285(6) 0.025(2) 0.7987(5) 0.0429(17) Uiso 1 1 d D . . . .
H1 H 0.311367 0.104755 0.811558 0.051 Uiso 1 1 calc R U . . .
C4A C 0.3843(7) -0.1694(14) 0.7989(5) 0.0242(12) Uiso 1 1 d . . . . .
C5A C 0.3477(7) -0.0613(14) 0.7409(6) 0.0277(13) Uiso 1 1 d . . . . .
C6A C 0.3548(7) -0.0789(13) 0.6960(5) 0.0198(11) Uiso 1 1 d . . . . .
C2A C 0.4281(6) -0.3178(13) 0.7717(5) 0.0202(11) Uiso 1 1 d . . . . .
N9A N 0.3695(6) -0.1238(15) 0.8337(5) 0.0367(14) Uiso 1 1 d D . . . .
N7A N 0.3122(7) 0.0572(14) 0.7412(5) 0.0370(13) Uiso 1 1 d D . . . .
H2 H 0.284728 0.137038 0.710895 0.044 Uiso 1 1 calc R U . . .
N1A N 0.3950(6) -0.2226(12) 0.7138(4) 0.0217(11) Uiso 1 1 d . . . . .
N3A N 0.4262(6) -0.3036(12) 0.8174(5) 0.0226(11) Uiso 1 1 d . . . . .
N2A N 0.4715(6) -0.4330(12) 0.7862(5) 0.0249(11) Uiso 1 1 d . . . . .
H3 H 0.495019 -0.489527 0.822763 0.030 Uiso 1 1 calc R U . . .
H4 H 0.474691 -0.446955 0.758420 0.030 Uiso 1 1 calc R U . . .
O1A O 0.3228(5) 0.0344(10) 0.6409(4) 0.0288(10) Uiso 1 1 d . . . . .
O2W O 0.4522(5) -0.3446(11) 0.9469(4) 0.0326(11) Uiso 1 1 d D . . . .
H5 H 0.4233(10) -0.205(13) 0.9212(19) 0.039 Uiso 1 1 d D U . . .
H6 H 0.468(2) -0.234(12) 0.9859(9) 0.039 Uiso 1 1 d D U . . .
K2 K 0.25911(15) 0.5254(3) 0.57222(12) 0.0306(4) Uiso 1 1 d . . . . .
C8B C 0.1204(7) 0.7281(14) 0.5413(5) 0.0236(12) Uiso 1 1 d . . . . .
H7 H 0.122417 0.619357 0.572674 0.028 Uiso 1 1 calc R U . . .
C4B C 0.0917(8) 0.9852(15) 0.4583(6) 0.0184(13) Uiso 1 1 d . . . . .
C5B C 0.1391(8) 0.9273(15) 0.4890(6) 0.0217(14) Uiso 1 1 d . . . . .
C6B C 0.1621(8) 1.0448(14) 0.4641(6) 0.0189(14) Uiso 1 1 d . . . . .
C2B C 0.0830(8) 1.2614(14) 0.3807(6) 0.0177(12) Uiso 1 1 d . . . . .
N7B N 0.1592(6) 0.7652(13) 0.5449(5) 0.0288(11) Uiso 1 1 d . . . . .
N9B N 0.0774(6) 0.8540(12) 0.4903(5) 0.0230(11) Uiso 1 1 d . . . . .
N3B N 0.0605(5) 1.1551(11) 0.4030(4) 0.0210(10) Uiso 1 1 d . . . . .
N1B N 0.1298(7) 1.2002(13) 0.4081(5) 0.0224(11) Uiso 1 1 d . . . . .
H8 H 0.140121 1.264432 0.388711 0.027 Uiso 1 1 calc R U . . .
N2B N 0.0560(6) 1.4268(11) 0.3252(4) 0.0264(11) Uiso 1 1 d . . . . .
H9 H 0.026029 1.459552 0.305988 0.032 Uiso 1 1 calc R U . . .
H10 H 0.069096 1.498245 0.309468 0.032 Uiso 1 1 calc R U . . .
O1B O 0.2036(7) 1.0168(12) 0.4857(5) 0.0319(13) Uiso 1 1 d . . . . .
O3W O 0.2230(6) 0.2853(15) 0.6346(5) 0.0540(15) Uiso 1 1 d D . . . .
H11 H 0.2071(18) 0.519(6) 0.619(3) 0.065 Uiso 1 1 d D U . . .
H12 H 0.2001(16) 0.106(9) 0.606(2) 0.065 Uiso 1 1 d D U . . .

loop_
_atom_type_symbol
_atom_type_description
_atom_type_scat_dispersion_real
_atom_type_scat_dispersion_imag
_atom_type_scat_source
C C -0.0010 0.0002 'International Tables Vol C Tables 4.2.6.8 and 6.1.1.4'
H H 0.0000 0.0000 'International Tables Vol C Tables 4.2.6.8 and 6.1.1.4'
N N -0.0011 0.0005 'International Tables Vol C Tables 4.2.6.8 and 6.1.1.4'
O O -0.0009 0.0008 'International Tables Vol C Tables 4.2.6.8 and 6.1.1.4'
K K 0.0346 0.0414 'International Tables Vol C Tables 4.2.6.8 and 6.1.1.4'

loop_
_geom_angle_atom_site_label_1
_geom_angle_atom_site_label_2
_geom_angle_atom_site_label_3
_geom_angle
_geom_angle_site_symmetry_1
_geom_angle_site_symmetry_3
_geom_angle_publ_flag
O2W K1 O2W 84.1(3) . 1_565 ?
O2W K1 N3B 152.3(3) . 8_566 ?
O2W K1 N3B 122.1(2) 1_565 8_566 ?
O2W K1 N3A 69.9(2) . . ?
O2W K1 N3A 114.2(4) 1_565 . ?
N3B K1 N3A 102.8(3) 8_566 . ?
O2W K1 N9B 85.8(3) . 8_556 ?
O2W K1 N9B 136.8(3) 1_565 8_556 ?
N3B K1 N9B 69.1(3) 8_566 8_556 ?
N3A K1 N9B 101.3(4) . 8_556 ?
O2W K1 N9B 136.6(3) . 8_566 ?
O2W K1 N9B 84.6(3) 1_565 8_566 ?
N3B K1 N9B 48.6(2) 8_566 8_566 ?
N3A K1 N9B 151.1(2) . 8_566 ?
N9B K1 N9B 74.4(5) 8_556 8_566 ?
O2W K1 O2W 82.3(3) . 5_657 ?
O2W K1 O2W 63.5(5) 1_565 5_657 ?
N3B K1 O2W 100.7(4) 8_566 5_657 ?
N3A K1 O2W 152.1(2) . 5_657 ?
N9B K1 O2W 73.6(4) 8_556 5_657 ?
N9B K1 O2W 55.2(3) 8_566 5_657 ?
O2W K1 N3A 116.8(4) . 1_565 ?
O2W K1 N3A 65.8(2) 1_565 1_565 ?
N3B K1 N3A 84.9(4) 8_566 1_565 ?
N3A K1 N3A 74.2(4) . 1_565 ?
N9B K1 N3A 152.2(3) 8_556 1_565 ?
N9B K1 N3A 96.0(4) 8_566 1_565 ?
O2W K1 N3A 122.8(2) 5_657 1_565 ?
O2W K1 K1 131.40(17) . 1_565 ?
O2W K1 K1 47.27(16) 1_565 1_565 ?
N3B K1 K1 75.32(10) 8_566 1_565 ?
N3A K1 K1 124.2(2) . 1_565 ?
N9B K1 K1 127.1(2) 8_556 1_565 ?
N9B K1 K1 52.7(2) 8_566 1_565 ?
O2W K1 K1 76.21(10) 5_657 1_565 ?
N3A K1 K1 50.0(2) 1_565 1_565 ?
O2W K1 K1 48.60(17) . 1_545 ?
O2W K1 K1 132.72(16) 1_565 1_545 ?
N3B K1 K1 104.68(10) 8_566 1_545 ?
N3A K1 K1 55.8(2) . 1_545 ?
N9B K1 K1 52.9(2) 8_556 1_545 ?
N9B K1 K1 127.3(2) 8_566 1_545 ?
O2W K1 K1 103.79(10) 5_657 1_545 ?
N3A K1 K1 130.0(2) 1_565 1_545 ?
K1 K1 K1 180.0 1_565 1_545 ?
O2W K1 H5 20.0(4) . . ?
O2W K1 H5 71.1(9) 1_565 . ?
N3B K1 H5 165.7(10) 8_566 . ?
N3A K1 H5 64.4(11) . . ?
N9B K1 H5 105.7(6) 8_556 . ?
N9B K1 H5 144.5(10) 8_566 . ?
O2W K1 H5 90.2(10) 5_657 . ?
N3A K1 H5 97.1(7) 1_565 . ?
K1 K1 H5 116.7(7) 1_565 . ?
K1 K1 H5 63.3(7) 1_545 . ?
O2W K1 H6 19.8(5) . . ?
O2W K1 H6 73.5(9) 1_565 . ?
N3B K1 H6 151.3(11) 8_566 . ?
N3A K1 H6 89.6(6) . . ?
N9B K1 H6 83.2(11) 8_556 . ?
N9B K1 H6 117.6(6) 8_566 . ?
O2W K1 H6 62.7(6) 5_657 . ?
N3A K1 H6 123.6(11) 1_565 . ?
K1 K1 H6 118.8(7) 1_565 . ?
K1 K1 H6 61.2(7) 1_545 . ?
H5 K1 H6 31.2(5) . . ?
O2W K1 H6 78.9(18) . 5_657 ?
O2W K1 H6 66.9(14) 1_565 5_657 ?
N3B K1 H6 102(2) 8_566 5_657 ?
N3A K1 H6 148.3(17) . 5_657 ?
N9B K1 H6 70.0(14) 8_556 5_657 ?
N9B K1 H6 58.1(19) 8_566 5_657 ?
O2W K1 H6 4.9(13) 5_657 5_657 ?
N3A K1 H6 127.4(12) 1_565 5_657 ?
K1 K1 H6 81.1(13) 1_565 5_657 ?
K1 K1 H6 98.9(13) 1_545 5_657 ?
H5 K1 H6 88(3) . 5_657 ?
H6 K1 H6 60(2) . 5_657 ?
N9A C8A N7A 113.5(11) . . ?
N9A C8A H1 123.3 . . ?
N7A C8A H1 123.3 . . ?
N3A C4A C5A 125.3(8) . . ?
N3A C4A N9A 126.5(12) . . ?
C5A C4A N9A 108.2(14) . . ?
N7A C5A C4A 106.6(8) . . ?
N7A C5A C6A 134.6(14) . . ?
C4A C5A C6A 118.7(15) . . ?
O1A C6A N1A 121.9(7) . . ?
O1A C6A C5A 122.4(15) . . ?
N1A C6A C5A 115.6(12) . . ?
N3A C2A N1A 129.3(14) . . ?
N3A C2A N2A 116.2(13) . . ?
N1A C2A N2A 114.4(7) . . ?
C8A N9A C4A 105.3(10) . . ?
C5A N7A C8A 106.2(14) . . ?
C5A N7A H2 126.9 . . ?
C8A N7A H2 126.9 . . ?
C6A N1A C2A 120.2(7) . . ?
C4A N3A C2A 110.7(12) . . ?
C4A N3A K1 102.7(6) . . ?
C2A N3A K1 119.9(9) . . ?
C4A N3A K1 128.7(4) . 1_545 ?
C2A N3A K1 114.7(8) . 1_545 ?
K1 N3A K1 74.2(4) . 1_545 ?
C2A N2A H3 120.0 . . ?
C2A N2A H4 120.0 . . ?
H3 N2A H4 120.0 . . ?
C6A O1A K2 146.1(4) . . ?
C6A O1A K2 112.6(5) . 1_545 ?
K2 O1A K2 88.0(5) . 1_545 ?
K1 O2W K1 84.1(3) . 1_545 ?
K1 O2W K1 97.7(3) . 5_657 ?
K1 O2W K1 116.5(4) 1_545 5_657 ?
K1 O2W H5 88(4) . . ?
K1 O2W H5 131(3) 1_545 . ?
K1 O2W H5 112(3) 5_657 . ?
K1 O2W H6 90(4) . . ?
K1 O2W H6 124(3) 1_545 . ?
H5 O2W H6 104.4(6) . . ?
O1A K2 O1A 88.0(5) . 1_565 ?
O1A K2 O1B 164.1(3) . . ?
O1A K2 O1B 91.5(4) 1_565 . ?
O1A K2 O1B 82.9(3) . 7_566 ?
O1A K2 O1B 87.5(4) 1_565 7_566 ?
O1B K2 O1B 81.2(5) . 7_566 ?
O1A K2 O1B 91.6(4) . 1_545 ?
O1A K2 O1B 164.4(3) 1_565 1_545 ?
O1B K2 O1B 84.7(5) . 1_545 ?
O1B K2 O1B 76.9(5) 7_566 1_545 ?
O1A K2 O3W 81.8(3) . . ?
O1A K2 O3W 105.7(3) 1_565 . ?
O1B K2 O3W 113.5(4) . . ?
O1B K2 O3W 159.30(17) 7_566 . ?
O1B K2 O3W 89.6(3) 1_545 . ?
O1A K2 N7B 133.5(3) . . ?
O1A K2 N7B 108.2(3) 1_565 . ?
O1B K2 N7B 61.5(4) . . ?
O1B K2 N7B 139.1(4) 7_566 . ?
O1B K2 N7B 83.3(5) 1_545 . ?
O3W K2 N7B 52.1(3) . . ?
O1A K2 K2 133.5(3) . 1_565 ?
O1A K2 K2 45.5(3) 1_565 1_565 ?
O1B K2 K2 48.1(3) . 1_565 ?
O1B K2 K2 93.25(10) 7_566 1_565 ?
O1B K2 K2 132.8(3) 1_545 1_565 ?
O3W K2 K2 107.40(12) . 1_565 ?
N7B K2 K2 74.71(12) . 1_565 ?
O1A K2 K2 46.5(3) . 1_545 ?
O1A K2 K2 134.5(3) 1_565 1_545 ?
O1B K2 K2 131.9(3) . 1_545 ?
O1B K2 K2 86.75(10) 7_566 1_545 ?
O1B K2 K2 47.2(3) 1_545 1_545 ?
O3W K2 K2 72.60(12) . 1_545 ?
N7B K2 K2 105.30(12) . 1_545 ?
K2 K2 K2 180.0 1_565 1_545 ?
O1A K2 H11 100.0(5) . . ?
O1A K2 H11 100.4(9) 1_565 . ?
O1B K2 H11 95.7(6) . . ?
O1B K2 H11 171.6(10) 7_566 . ?
O1B K2 H11 95.1(10) 1_545 . ?
O3W K2 H11 19.1(3) . . ?
N7B K2 H11 35.4(7) . . ?
K2 K2 H11 90.4(5) 1_565 . ?
K2 K2 H11 89.6(5) 1_545 . ?
N7B C8B N9B 118.8(6) . . ?
N7B C8B H7 120.6 . . ?
N9B C8B H7 120.6 . . ?
C5B C4B N9B 110.9(12) . . ?
C5B C4B N3B 127.1(10) . . ?
N9B C4B N3B 121.9(19) . . ?
C4B C5B N7B 110.3(12) . . ?
C4B C5B C6B 120.7(13) . . ?
N7B C5B C6B 129(2) . . ?
O1B C6B N1B 120.5(10) . . ?
O1B C6B C5B 128.7(15) . . ?
N1B C6B C5B 111(2) . . ?
N3B C2B N1B 124.7(11) . . ?
N3B C2B N2B 117.3(18) . . ?
N1B C2B N2B 117.9(10) . . ?
C8B N7B C5B 100.1(15) . . ?
C8B N7B K2 157.7(5) . . ?
C5B N7B K2 95.5(11) . . ?
C4B N9B C8B 99.7(15) . . ?
C4B N9B K1 114.6(9) . 8_455 ?
C8B N9B K1 120.7(5) . 8_455 ?
C4B N9B K1 90.0(10) . 8_465 ?
C8B N9B K1 154.9(3) . 8_465 ?
K1 N9B K1 74.4(5) 8_455 8_465 ?
C2B N3B C4B 111.0(15) . . ?
C2B N3B K1 145.9(7) . 8_465 ?
C4B N3B K1 95.2(7) . 8_465 ?
C2B N1B C6B 125.6(11) . . ?
C2B N1B H8 117.2 . . ?
C6B N1B H8 117.2 . . ?
C2B N2B H9 120.0 . . ?
C2B N2B H10 120.0 . . ?
H9 N2B H10 120.0 . . ?
C6B O1B K2 120.3(5) . . ?
C6B O1B K2 128.1(9) . 7_566 ?
K2 O1B K2 98.8(5) . 7_566 ?
C6B O1B K2 112.6(6) . 1_565 ?
K2 O1B K2 84.7(5) . 1_565 ?
K2 O1B K2 103.1(5) 7_566 1_565 ?
K2 O3W H11 79(5) . . ?
K2 O3W H12 99(5) . . ?
H11 O3W H12 104.5(6) . . ?

loop_
_geom_bond_atom_site_label_1
_geom_bond_atom_site_label_2
_geom_bond_distance
_geom_bond_site_symmetry_2
_geom_bond_publ_flag
K1 O2W 2.660(8) . ?
K1 O2W 2.716(8) 1_565 ?
K1 N3B 2.858(12) 8_566 ?
K1 N3A 2.866(14) . ?
K1 N9B 2.972(16) 8_556 ?
K1 N9B 2.982(16) 8_566 ?
K1 O2W 3.034(12) 5_657 ?
K1 N3A 3.094(14) 1_565 ?
K1 K1 3.6016(2) 1_565 ?
K1 K1 3.6016(2) 1_545 ?
K1 H5 2.80(6) . ?
K1 H6 2.83(6) . ?
K1 H6 2.101(15) 5_657 ?
C8A N9A 1.274(17) . ?
C8A N7A 1.348(10) . ?
C8A H1 0.9300 . ?
C4A N3A 1.33(2) . ?
C4A C5A 1.38(2) . ?
C4A N9A 1.385(11) . ?
C5A N7A 1.35(2) . ?
C5A C6A 1.442(9) . ?
C6A O1A 1.300(17) . ?
C6A N1A 1.30(2) . ?
C2A N3A 1.338(6) . ?
C2A N1A 1.339(17) . ?
C2A N2A 1.40(2) . ?
N7A H2 0.8600 . ?
N2A H3 0.8600 . ?
N2A H4 0.8600 . ?
O1A K2 2.570(12) . ?
O1A K2 2.615(12) 1_545 ?
O2W H5 0.958(3) . ?
O2W H6 0.958(3) . ?
K2 O1B 2.653(13) . ?
K2 O1B 2.682(10) 7_566 ?
K2 O1B 2.694(14) 1_545 ?
K2 O3W 2.891(10) . ?
K2 N7B 3.274(18) . ?
K2 K2 3.6016(2) 1_565 ?
K2 K2 3.6016(2) 1_545 ?
K2 H11 2.87(9) . ?
C8B N7B 1.33(2) . ?
C8B N9B 1.38(2) . ?
C8B H7 0.9300 . ?
C4B C5B 1.36(3) . ?
C4B N9B 1.373(12) . ?
C4B N3B 1.378(18) . ?
C5B N7B 1.396(13) . ?
C5B C6B 1.440(18) . ?
C6B O1B 1.21(3) . ?
C6B N1B 1.37(2) . ?
C2B N3B 1.351(15) . ?
C2B N1B 1.36(3) . ?
C2B N2B 1.367(16) . ?
N1B H8 0.8600 . ?
N2B H9 0.8600 . ?
N2B H10 0.8600 . ?
O3W H11 0.9584(15) . ?
O3W H12 0.958(3) . ?

loop_
_geom_hbond_atom_site_label_D
_geom_hbond_atom_site_label_H
_geom_hbond_atom_site_label_A
_geom_hbond_distance_DH
_geom_hbond_distance_HA
_geom_hbond_distance_DA
_geom_hbond_angle_DHA
_geom_hbond_site_symmetry_A
_geom_hbond_publ_flag
O2W H5 N9A 0.958(3) 2.00(4) 2.81(2) 141(4) . yes
N7A H2 O3W 0.86 1.98 2.83(3) 172.6 . yes
O3W H11 N7B 0.9584(15) 1.91(4) 2.729(18) 142(5) . yes
N2A H3 N3B 0.86 2.10 2.94(2) 166.2 8_556 yes
N1B H8 O1A 0.86 2.09 2.935(14) 167.9 7_566 yes
O3W H12 N7B 0.958(3) 1.87(2) 2.824(18) 172(7) 1_545 yes

loop_
_geom_torsion_atom_site_label_1
_geom_torsion_atom_site_label_2
_geom_torsion_atom_site_label_3
_geom_torsion_atom_site_label_4
_geom_torsion
_geom_torsion_site_symmetry_1
_geom_torsion_site_symmetry_2
_geom_torsion_site_symmetry_3
_geom_torsion_site_symmetry_4
_geom_torsion_publ_flag
N3A C4A C5A N7A -179.8(9) . . . . ?
N9A C4A C5A N7A 1.8(9) . . . . ?
N3A C4A C5A C6A -2.4(13) . . . . ?
N9A C4A C5A C6A 179.2(7) . . . . ?
N7A C5A C6A O1A -0.2(17) . . . . ?
C4A C5A C6A O1A -176.7(8) . . . . ?
N7A C5A C6A N1A -178.8(11) . . . . ?
C4A C5A C6A N1A 4.6(12) . . . . ?
N7A C8A N9A C4A 5.3(11) . . . . ?
N3A C4A N9A C8A 177.4(10) . . . . ?
C5A C4A N9A C8A -4.2(10) . . . . ?
C4A C5A N7A C8A 1.3(9) . . . . ?
C6A C5A N7A C8A -175.6(10) . . . . ?
N9A C8A N7A C5A -4.3(11) . . . . ?
O1A C6A N1A C2A 176.4(8) . . . . ?
C5A C6A N1A C2A -4.9(13) . . . . ?
N3A C2A N1A C6A 3.3(14) . . . . ?
N2A C2A N1A C6A -173.6(8) . . . . ?
C5A C4A N3A C2A 0.4(13) . . . . ?
N9A C4A N3A C2A 178.5(8) . . . . ?
C5A C4A N3A K1 129.5(9) . . . . ?
N9A C4A N3A K1 -52.4(9) . . . . ?
C5A C4A N3A K1 -150.6(6) . . . 1_545 ?
N9A C4A N3A K1 27.5(14) . . . 1_545 ?
N1A C2A N3A C4A -0.7(12) . . . . ?
N2A C2A N3A C4A 176.2(8) . . . . ?
N1A C2A N3A K1 -119.9(12) . . . . ?
N2A C2A N3A K1 57.0(8) . . . . ?
N1A C2A N3A K1 154.7(7) . . . 1_545 ?
N2A C2A N3A K1 -28.5(10) . . . 1_545 ?
N1A C6A O1A K2 -142.9(10) . . . . ?
C5A C6A O1A K2 39(2) . . . . ?
N1A C6A O1A K2 93.8(11) . . . 1_545 ?
C5A C6A O1A K2 -84.8(7) . . . 1_545 ?
N9B C4B C5B N7B -2.4(9) . . . . ?
N3B C4B C5B N7B 176.7(5) . . . . ?
N9B C4B C5B C6B -179.6(5) . . . . ?
N3B C4B C5B C6B -0.6(13) . . . . ?
C4B C5B C6B O1B 179.3(9) . . . . ?
N7B C5B C6B O1B 2.6(14) . . . . ?
C4B C5B C6B N1B -1.8(10) . . . . ?
N7B C5B C6B N1B -178.5(6) . . . . ?
N9B C8B N7B C5B -1.5(7) . . . . ?
N9B C8B N7B K2 -135.3(16) . . . . ?
C4B C5B N7B C8B 2.2(8) . . . . ?
C6B C5B N7B C8B 179.2(7) . . . . ?
C4B C5B N7B K2 166.2(6) . . . . ?
C6B C5B N7B K2 -16.8(7) . . . . ?
C5B C4B N9B C8B 1.4(8) . . . . ?
N3B C4B N9B C8B -177.8(5) . . . . ?
C5B C4B N9B K1 -129.1(9) . . . 8_455 ?
N3B C4B N9B K1 51.8(7) . . . 8_455 ?
C5B C4B N9B K1 158.1(6) . . . 8_465 ?
N3B C4B N9B K1 -21.0(6) . . . 8_465 ?
N7B C8B N9B C4B 0.1(7) . . . . ?
N7B C8B N9B K1 126.6(6) . . . 8_455 ?
N7B C8B N9B K1 -111.3(15) . . . 8_465 ?
N1B C2B N3B C4B 1.7(11) . . . . ?
N2B C2B N3B C4B 178.5(5) . . . . ?
N1B C2B N3B K1 139.2(12) . . . 8_465 ?
N2B C2B N3B K1 -44.0(18) . . . 8_465 ?
C5B C4B N3B C2B 0.7(10) . . . . ?
N9B C4B N3B C2B 179.7(6) . . . . ?
C5B C4B N3B K1 -156.9(7) . . . 8_465 ?
N9B C4B N3B K1 22.1(7) . . . 8_465 ?
N3B C2B N1B C6B -4.6(14) . . . . ?
N2B C2B N1B C6B 178.6(5) . . . . ?
O1B C6B N1B C2B -176.8(8) . . . . ?
C5B C6B N1B C2B 4.2(11) . . . . ?
N1B C6B O1B K2 -158.6(4) . . . . ?
C5B C6B O1B K2 20.2(13) . . . . ?
N1B C6B O1B K2 -25.6(11) . . . 7_566 ?
C5B C6B O1B K2 153.2(6) . . . 7_566 ?
N1B C6B O1B K2 104.1(8) . . . 1_565 ?
C5B C6B O1B K2 -77.1(8) . . . 1_565 ?

_cod_database_fobs_code 2312339
